data_7127678
loop_
_publ_author_name
'Wilson, Jessica R.'
'Zeller, Matthias'
'Szymczak, Nathaniel K.'

_publ_section_title
;
 Hydrogen-bonded nickel(I) complexes.
;
_journal_issue 6
_journal_name_full 'Chemical communications (Cambridge, England)'
_journal_page_first 753
_journal_page_last 756
_journal_paper_doi 10.1039/d0cc07216h
_journal_volume 57
_journal_year 2021
_chemical_formula_moiety 'C36 H33 F N7 Ni, 2(C4 H8 O)'
_chemical_formula_sum 'C44 H49 F N7 Ni O2'
_chemical_formula_weight 785.62
_chemical_properties_physical Air-sensitive,Moisture-sensitive,Oxygen-sensitive
_space_group_crystal_system monoclinic
_space_group_IT_number 14
_space_group_name_Hall '-P 2ybc'
_space_group_name_H-M_alt 'P 1 21/c 1'
_atom_sites_solution_hydrogens mixed
_atom_sites_solution_primary direct
_atom_sites_solution_secondary difmap
_audit_creation_method SHELXL-2018/3
_audit_update_record
;
2020-10-29 deposited with the CCDC.	2020-12-04 downloaded from the CCDC.
;
_cell_angle_alpha 90
_cell_angle_beta 92.369(4)
_cell_angle_gamma 90
_cell_formula_units_Z 4
_cell_length_a 12.9266(7)
_cell_length_b 11.3139(3)
_cell_length_c 25.9903(12)
_cell_measurement_reflns_used 4330
_cell_measurement_temperature 85(2)
_cell_measurement_theta_max 65.2610
_cell_measurement_theta_min 3.4170
_cell_volume 3797.8(3)
_computing_cell_refinement 'CrysAlisPro 1.171.38.41 (Rigaku OD, 2015)'
_computing_data_collection 'CrysAlisPro 1.171.38.41 (Rigaku OD, 2015)'
_computing_data_reduction 'CrysAlisPro 1.171.38.41 (Rigaku OD, 2015)'
_computing_structure_refinement 'SHELXL-2018/3 (Sheldrick, 2018)'
_computing_structure_solution 'SHELXS-97 (Sheldrick, 2008)'
_diffrn_ambient_temperature 85(2)
_diffrn_measured_fraction_theta_full 0.991
_diffrn_measured_fraction_theta_max 0.980
_diffrn_measurement_device_type 'dtrek-CrysAlisPro-abstract goniometer imported rigaku-d*trek images'
_diffrn_measurement_method '\w scans'
_diffrn_radiation_type CuK\a
_diffrn_radiation_wavelength 1.54178
_diffrn_reflns_av_R_equivalents 0.1573
_diffrn_reflns_av_unetI/netI 0.0851
_diffrn_reflns_Laue_measured_fraction_full 0.991
_diffrn_reflns_Laue_measured_fraction_max 0.980
_diffrn_reflns_limit_h_max 15
_diffrn_reflns_limit_h_min -14
_diffrn_reflns_limit_k_max 13
_diffrn_reflns_limit_k_min -13
_diffrn_reflns_limit_l_max 31
_diffrn_reflns_limit_l_min -31
_diffrn_reflns_number 57192
_diffrn_reflns_point_group_measured_fraction_full 0.991
_diffrn_reflns_point_group_measured_fraction_max 0.980
_diffrn_reflns_theta_full 67.679
_diffrn_reflns_theta_max 69.450
_diffrn_reflns_theta_min 3.404
_diffrn_source 'fine-focus sealed X-ray tube'
_exptl_absorpt_coefficient_mu 1.165
_exptl_absorpt_correction_T_max 1.00000
_exptl_absorpt_correction_T_min 0.62768
_exptl_absorpt_correction_type multi-scan
_exptl_absorpt_process_details
;
CrysAlisPro 1.171.38.41 (Rigaku Oxford Diffraction, 2015)
Empirical absorption correction using spherical harmonics,
 implemented in SCALE3 ABSPACK scaling algorithm.
;
_exptl_crystal_colour blue
_exptl_crystal_density_diffrn 1.374
_exptl_crystal_description plate
_exptl_crystal_F_000 1660
_exptl_crystal_recrystallization_method 'Re-crystallisation from solvent: THF, pentane'
_exptl_crystal_size_max 0.090
_exptl_crystal_size_mid 0.040
_exptl_crystal_size_min 0.010
_refine_diff_density_max 0.509
_refine_diff_density_min -0.937
_refine_diff_density_rms 0.070
_refine_ls_extinction_method none
_refine_ls_goodness_of_fit_ref 0.987
_refine_ls_hydrogen_treatment mixed
_refine_ls_matrix_type full
_refine_ls_number_parameters 551
_refine_ls_number_reflns 6999
_refine_ls_number_restraints 172
_refine_ls_restrained_S_all 0.981
_refine_ls_R_factor_all 0.1159
_refine_ls_R_factor_gt 0.0634
_refine_ls_shift/su_max 0.000
_refine_ls_shift/su_mean 0.000
_refine_ls_structure_factor_coef Fsqd
_refine_ls_weighting_details 'w=1/[\s^2^(Fo^2^)+(0.1008P)^2^] where P=(Fo^2^+2Fc^2^)/3'
_refine_ls_weighting_scheme calc
_refine_ls_wR_factor_gt 0.1521
_refine_ls_wR_factor_ref 0.1837
_reflns_Friedel_coverage 0.000
_reflns_number_gt 4293
_reflns_number_total 6999
_reflns_threshold_expression 'I > 2\s(I)'
_cod_data_source_file d0cc07216h2.cif
_cod_data_source_block jrw3015_disorder1
_cod_depositor_comments 'Adding full bibliography for 7127678--7127684.cif.'
_cod_original_sg_symbol_H-M 'P 21/c'
_cod_database_code 7127678
_shelx_shelxl_version_number 2018/3
_shelx_space_group_comment
;
The symmetry employed for this shelxl refinement is uniquely defined
by the following loop, which should always be used as a source of
symmetry information in preference to the above space-group names.
They are only intended as comments.
;
_shelx_estimated_absorpt_t_min 0.902
_shelx_estimated_absorpt_t_max 0.988

loop_
_space_group_symop_operation_xyz
'x, y, z'
'-x, y+1/2, -z+1/2'
'-x, -y, -z'
'x, -y-1/2, z-1/2'

loop_
_atom_site_label
_atom_site_type_symbol
_atom_site_fract_x
_atom_site_fract_y
_atom_site_fract_z
_atom_site_U_iso_or_equiv
_atom_site_adp_type
_atom_site_occupancy
_atom_site_site_symmetry_order
_atom_site_calc_flag
_atom_site_refinement_flags_posn
_atom_site_refinement_flags_adp
_atom_site_refinement_flags_occupancy
_atom_site_disorder_assembly
_atom_site_disorder_group
Ni1 Ni 0.57918(6) 0.43124(5) 0.32476(2) 0.0349(2) Uani 1 1 d . . . . .
F1 F 0.61297(18) 0.30202(17) 0.38078(8) 0.0358(5) Uani 1 1 d . . . . .
N1 N 0.5459(3) 0.5596(2) 0.26998(12) 0.0324(7) Uani 1 1 d . . . . .
N2 N 0.4207(3) 0.4068(2) 0.31954(12) 0.0341(8) Uani 1 1 d . . . . .
N3 N 0.4153(3) 0.2468(3) 0.37343(13) 0.0353(8) Uani 1 1 d . . . . .
H1D H 0.490(4) 0.265(4) 0.3794(19) 0.053 Uiso 1 1 d . U . . .
N4 N 0.6776(3) 0.3728(2) 0.26974(12) 0.0339(7) Uani 1 1 d . . . . .
N5 N 0.7651(3) 0.2401(3) 0.32138(13) 0.0362(8) Uani 1 1 d . . . . .
H1C H 0.705(4) 0.263(4) 0.342(2) 0.054 Uiso 1 1 d . U . . .
N6 N 0.6227(3) 0.5815(2) 0.36867(12) 0.0327(7) Uani 1 1 d . . . . .
N7 N 0.6352(3) 0.4874(3) 0.44632(13) 0.0366(8) Uani 1 1 d . . . . .
H1 H 0.618(4) 0.428(5) 0.426(2) 0.055 Uiso 1 1 d . U . . .
C1 C 0.4359(3) 0.5902(3) 0.27309(16) 0.0360(9) Uani 1 1 d . . . . .
H1A H 0.410318 0.624411 0.239881 0.043 Uiso 1 1 calc R U . . .
H1B H 0.427758 0.650548 0.300214 0.043 Uiso 1 1 calc R U . . .
C2 C 0.3726(3) 0.4824(3) 0.28524(15) 0.0356(9) Uani 1 1 d . . . . .
C3 C 0.2734(3) 0.4661(3) 0.26548(16) 0.0375(10) Uani 1 1 d . . . . .
H3 H 0.243506 0.520152 0.241175 0.045 Uiso 1 1 calc R U . . .
C4 C 0.2177(3) 0.3686(3) 0.28182(16) 0.0386(9) Uani 1 1 d . . . . .
H4 H 0.149829 0.353703 0.267903 0.046 Uiso 1 1 calc R U . . .
C5 C 0.2618(3) 0.2944(3) 0.31819(16) 0.0381(10) Uani 1 1 d . . . . .
H5 H 0.224048 0.228645 0.330201 0.046 Uiso 1 1 calc R U . . .
C6 C 0.3621(3) 0.3158(3) 0.33748(15) 0.0344(9) Uani 1 1 d . . . . .
C7 C 0.3757(3) 0.1586(3) 0.40547(15) 0.0344(9) Uani 1 1 d . . . . .
C8 C 0.2755(4) 0.1587(3) 0.42349(16) 0.0385(10) Uani 1 1 d . . . . .
H8 H 0.228796 0.220700 0.414222 0.046 Uiso 1 1 calc R U . . .
C9 C 0.2444(4) 0.0672(4) 0.45513(17) 0.0451(11) Uani 1 1 d . . . . .
H9 H 0.175745 0.066536 0.466808 0.054 Uiso 1 1 calc R U . . .
C10 C 0.3118(4) -0.0229(4) 0.46990(17) 0.0471(12) Uani 1 1 d . . . . .
H10 H 0.289516 -0.085247 0.491271 0.057 Uiso 1 1 calc R U . . .
C11 C 0.4115(4) -0.0209(3) 0.45318(16) 0.0432(11) Uani 1 1 d . . . . .
H11 H 0.458568 -0.081618 0.463681 0.052 Uiso 1 1 calc R U . . .
C12 C 0.4442(4) 0.0687(3) 0.42121(16) 0.0387(9) Uani 1 1 d . . . . .
H12 H 0.513244 0.068946 0.409986 0.046 Uiso 1 1 calc R U . . .
C13 C 0.5666(3) 0.5050(3) 0.21985(15) 0.0353(9) Uani 1 1 d . . . . .
H13A H 0.577360 0.567807 0.194092 0.042 Uiso 1 1 calc R U . . .
H13B H 0.505783 0.457643 0.207934 0.042 Uiso 1 1 calc R U . . .
C14 C 0.6603(3) 0.4271(3) 0.22382(15) 0.0336(9) Uani 1 1 d . . . . .
C15 C 0.7206(3) 0.4083(3) 0.18155(15) 0.0362(9) Uani 1 1 d . . . . .
H15 H 0.707923 0.450299 0.150279 0.043 Uiso 1 1 calc R U . . .
C16 C 0.7999(3) 0.3260(3) 0.18655(16) 0.0376(9) Uani 1 1 d . . . . .
H16 H 0.841373 0.309602 0.158069 0.045 Uiso 1 1 calc R U . . .
C17 C 0.8187(3) 0.2684(3) 0.23218(15) 0.0354(9) Uani 1 1 d . . . . .
H17 H 0.873008 0.211973 0.235577 0.042 Uiso 1 1 calc R U . . .
C18 C 0.7569(3) 0.2936(3) 0.27405(15) 0.0331(9) Uani 1 1 d . . . . .
C19 C 0.8413(3) 0.1621(3) 0.34170(15) 0.0331(9) Uani 1 1 d . . . . .
C20 C 0.9439(3) 0.1601(3) 0.32811(17) 0.0391(10) Uani 1 1 d . . . . .
H20 H 0.966934 0.212718 0.302478 0.047 Uiso 1 1 calc R U . . .
C21 C 1.0125(4) 0.0820(3) 0.35173(16) 0.0408(10) Uani 1 1 d . . . . .
H21 H 1.082249 0.080305 0.341568 0.049 Uiso 1 1 calc R U . . .
C22 C 0.9818(4) 0.0059(3) 0.39006(16) 0.0415(10) Uani 1 1 d . . . . .
H22 H 1.029936 -0.047188 0.406208 0.050 Uiso 1 1 calc R U . . .
C23 C 0.8805(4) 0.0085(3) 0.40429(16) 0.0403(10) Uani 1 1 d . . . . .
H23 H 0.858748 -0.042530 0.430787 0.048 Uiso 1 1 calc R U . . .
C24 C 0.8096(4) 0.0850(3) 0.38036(16) 0.0385(9) Uani 1 1 d . . . . .
H24 H 0.739612 0.085170 0.390144 0.046 Uiso 1 1 calc R U . . .
C25 C 0.6145(4) 0.6606(3) 0.28214(15) 0.0374(9) Uani 1 1 d . . . . .
H25A H 0.586699 0.732289 0.264698 0.045 Uiso 1 1 calc R U . . .
H25B H 0.684050 0.644665 0.269106 0.045 Uiso 1 1 calc R U . . .
C26 C 0.6234(3) 0.6816(3) 0.33913(15) 0.0340(9) Uani 1 1 d . . . . .
C27 C 0.6355(3) 0.7933(3) 0.36044(15) 0.0350(9) Uani 1 1 d . . . . .
H27 H 0.635342 0.861435 0.339049 0.042 Uiso 1 1 calc R U . . .
C28 C 0.6479(3) 0.8040(3) 0.41298(16) 0.0374(9) Uani 1 1 d . . . . .
H28 H 0.656497 0.879945 0.428175 0.045 Uiso 1 1 calc R U . . .
C29 C 0.6478(3) 0.7046(3) 0.44372(16) 0.0367(9) Uani 1 1 d . . . . .
H29 H 0.655127 0.711078 0.480129 0.044 Uiso 1 1 calc R U . . .
C30 C 0.6366(3) 0.5927(3) 0.41978(15) 0.0343(9) Uani 1 1 d . . . . .
C31 C 0.6551(3) 0.4654(3) 0.49884(15) 0.0332(9) Uani 1 1 d . . . . .
C32 C 0.7264(3) 0.5281(3) 0.52987(16) 0.0364(9) Uani 1 1 d . . . . .
H32 H 0.761480 0.593998 0.516123 0.044 Uiso 1 1 calc R U . . .
C33 C 0.7463(4) 0.4950(3) 0.58073(16) 0.0390(10) Uani 1 1 d . . . . .
H33 H 0.795200 0.538357 0.601502 0.047 Uiso 1 1 calc R U . . .
C34 C 0.6955(4) 0.3988(3) 0.60161(16) 0.0406(10) Uani 1 1 d . . . . .
H34 H 0.708984 0.376493 0.636473 0.049 Uiso 1 1 calc R U . . .
C35 C 0.6251(4) 0.3365(3) 0.57083(16) 0.0412(10) Uani 1 1 d . . . . .
H35 H 0.590416 0.270411 0.584649 0.049 Uiso 1 1 calc R U . . .
C36 C 0.6043(3) 0.3689(3) 0.52021(16) 0.0384(10) Uani 1 1 d . . . . .
H36 H 0.555043 0.325436 0.499720 0.046 Uiso 1 1 calc R U . . .
O1 O 0.9292(3) 0.6695(2) 0.27864(12) 0.0517(8) Uani 1 1 d . . . . .
C37 C 0.9277(4) 0.5435(3) 0.28036(19) 0.0509(12) Uani 1 1 d . . . . .
H37A H 0.995434 0.510999 0.270876 0.061 Uiso 1 1 calc R U . . .
H37B H 0.873321 0.511972 0.256181 0.061 Uiso 1 1 calc R U . . .
C38 C 0.9051(6) 0.5106(4) 0.3353(2) 0.081(2) Uani 1 1 d . . . . .
H38A H 0.830714 0.492763 0.338498 0.097 Uiso 1 1 calc R U . . .
H38B H 0.946258 0.440829 0.346658 0.097 Uiso 1 1 calc R U . . .
C39 C 0.9352(6) 0.6151(5) 0.3656(2) 0.0770(18) Uani 1 1 d . . . . .
H39A H 1.009027 0.611097 0.377138 0.092 Uiso 1 1 calc R U . . .
H39B H 0.892365 0.622687 0.396132 0.092 Uiso 1 1 calc R U . . .
C40 C 0.9163(4) 0.7157(4) 0.32941(18) 0.0498(12) Uani 1 1 d . . . . .
H40A H 0.845312 0.747116 0.332560 0.060 Uiso 1 1 calc R U . . .
H40B H 0.966366 0.780273 0.336933 0.060 Uiso 1 1 calc R U . . .
O2 O 1.0678(3) 0.2949(4) 0.48543(19) 0.0583(12) Uani 0.814(8) 1 d D U P A 1
C41 C 0.9970(6) 0.2223(5) 0.5121(3) 0.0522(15) Uani 0.814(8) 1 d D U P A 1
H41A H 1.019496 0.214075 0.548824 0.063 Uiso 0.814(8) 1 calc R U P A 1
H41B H 0.992347 0.142598 0.496448 0.063 Uiso 0.814(8) 1 calc R U P A 1
C42 C 0.8941(7) 0.2847(7) 0.5070(3) 0.0630(18) Uani 0.814(8) 1 d D U P A 1
H42A H 0.837049 0.226657 0.502960 0.076 Uiso 0.814(8) 1 calc R U P A 1
H42B H 0.882700 0.333313 0.537932 0.076 Uiso 0.814(8) 1 calc R U P A 1
C43 C 0.8980(7) 0.3611(7) 0.4604(3) 0.0515(18) Uani 0.814(8) 1 d D U P A 1
H43A H 0.878621 0.443555 0.468467 0.062 Uiso 0.814(8) 1 calc R U P A 1
H43B H 0.850781 0.331108 0.432428 0.062 Uiso 0.814(8) 1 calc R U P A 1
C44 C 1.0101(6) 0.3538(6) 0.4454(3) 0.0494(15) Uani 0.814(8) 1 d D U P A 1
H44A H 1.014887 0.309589 0.412723 0.059 Uiso 0.814(8) 1 calc R U P A 1
H44B H 1.038191 0.434171 0.440435 0.059 Uiso 0.814(8) 1 calc R U P A 1
O2B O 0.9578(17) 0.2575(18) 0.5335(8) 0.060(3) Uani 0.186(8) 1 d D U P A 2
C41B C 0.869(2) 0.263(4) 0.4967(12) 0.055(3) Uani 0.186(8) 1 d D U P A 2
H41C H 0.808073 0.297777 0.512684 0.066 Uiso 0.186(8) 1 calc R U P A 2
H41D H 0.850817 0.183024 0.483565 0.066 Uiso 0.186(8) 1 calc R U P A 2
C42B C 0.906(3) 0.340(4) 0.4545(15) 0.053(3) Uani 0.186(8) 1 d D U P A 2
H42C H 0.872275 0.317374 0.421096 0.064 Uiso 0.186(8) 1 calc R U P A 2
H42D H 0.890126 0.423842 0.461515 0.064 Uiso 0.186(8) 1 calc R U P A 2
C43B C 1.020(3) 0.322(3) 0.4535(14) 0.053(3) Uani 0.186(8) 1 d D U P A 2
H43C H 1.057204 0.398011 0.455904 0.063 Uiso 0.186(8) 1 calc R U P A 2
H43D H 1.038731 0.280389 0.421693 0.063 Uiso 0.186(8) 1 calc R U P A 2
C44B C 1.043(2) 0.245(3) 0.5013(11) 0.056(3) Uani 0.186(8) 1 d D U P A 2
H44C H 1.052029 0.161386 0.491289 0.067 Uiso 0.186(8) 1 calc R U P A 2
H44D H 1.107860 0.272115 0.519540 0.067 Uiso 0.186(8) 1 calc R U P A 2

loop_
_atom_site_aniso_label
_atom_site_aniso_U_11
_atom_site_aniso_U_22
_atom_site_aniso_U_33
_atom_site_aniso_U_23
_atom_site_aniso_U_13
_atom_site_aniso_U_12
Ni1 0.0430(5) 0.0232(3) 0.0387(4) 0.0023(3) 0.0053(3) 0.0016(3)
F1 0.0435(15) 0.0250(10) 0.0393(12) 0.0021(8) 0.0059(10) 0.0003(9)
N1 0.042(2) 0.0229(14) 0.0330(16) -0.0026(12) 0.0063(14) -0.0011(13)
N2 0.044(2) 0.0208(14) 0.0382(18) -0.0012(12) 0.0087(15) 0.0016(13)
N3 0.041(2) 0.0242(14) 0.0413(19) 0.0040(13) 0.0036(16) -0.0015(14)
N4 0.039(2) 0.0243(14) 0.0381(18) 0.0019(13) 0.0013(15) -0.0029(14)
N5 0.041(2) 0.0281(15) 0.0400(19) 0.0021(13) 0.0047(16) 0.0035(14)
N6 0.037(2) 0.0249(14) 0.0360(17) 0.0024(12) 0.0029(14) 0.0014(13)
N7 0.051(2) 0.0242(15) 0.0345(18) 0.0038(13) -0.0006(15) -0.0023(14)
C1 0.041(3) 0.0273(18) 0.040(2) 0.0020(15) 0.0062(18) 0.0033(16)
C2 0.042(3) 0.0228(17) 0.042(2) -0.0028(15) 0.0044(19) 0.0034(16)
C3 0.043(3) 0.0282(18) 0.042(2) -0.0003(15) 0.0045(19) 0.0038(17)
C4 0.037(3) 0.0317(19) 0.047(2) -0.0057(17) 0.0029(19) 0.0004(17)
C5 0.040(3) 0.0310(18) 0.043(2) -0.0031(16) 0.0074(19) 0.0001(17)
C6 0.039(3) 0.0255(17) 0.039(2) -0.0038(15) 0.0053(18) 0.0003(16)
C7 0.045(3) 0.0217(17) 0.037(2) -0.0014(14) 0.0026(18) -0.0025(16)
C8 0.043(3) 0.0318(19) 0.040(2) -0.0014(16) 0.0046(19) -0.0026(17)
C9 0.049(3) 0.043(2) 0.044(2) 0.0012(18) 0.007(2) -0.010(2)
C10 0.064(4) 0.032(2) 0.046(2) 0.0076(17) 0.001(2) -0.013(2)
C11 0.060(3) 0.0300(19) 0.040(2) 0.0004(16) -0.004(2) -0.0043(19)
C12 0.043(3) 0.0303(19) 0.043(2) 0.0013(16) 0.0018(19) -0.0032(17)
C13 0.044(3) 0.0264(18) 0.036(2) -0.0002(15) 0.0033(18) -0.0012(16)
C14 0.039(3) 0.0246(17) 0.037(2) -0.0015(15) 0.0014(17) -0.0043(16)
C15 0.048(3) 0.0264(17) 0.034(2) -0.0004(14) 0.0056(18) -0.0025(17)
C16 0.041(3) 0.0284(18) 0.044(2) -0.0041(16) 0.0050(19) -0.0016(17)
C17 0.038(3) 0.0250(17) 0.043(2) -0.0017(15) 0.0088(18) 0.0006(16)
C18 0.035(2) 0.0250(17) 0.040(2) -0.0021(15) 0.0025(17) -0.0017(16)
C19 0.039(3) 0.0204(16) 0.040(2) -0.0012(14) 0.0011(18) 0.0017(15)
C20 0.040(3) 0.0291(18) 0.048(2) 0.0019(16) 0.0015(19) -0.0062(17)
C21 0.038(3) 0.037(2) 0.047(2) 0.0037(17) 0.0049(19) 0.0008(18)
C22 0.047(3) 0.0313(19) 0.046(2) 0.0000(17) -0.003(2) 0.0047(18)
C23 0.047(3) 0.0314(19) 0.043(2) 0.0057(16) 0.005(2) 0.0019(18)
C24 0.039(3) 0.0330(19) 0.044(2) 0.0027(16) 0.0067(19) 0.0021(17)
C25 0.046(3) 0.0251(17) 0.042(2) 0.0051(15) 0.0021(19) -0.0031(17)
C26 0.036(3) 0.0252(17) 0.041(2) 0.0037(15) 0.0066(17) 0.0002(16)
C27 0.042(3) 0.0206(16) 0.043(2) 0.0038(15) 0.0011(18) -0.0017(16)
C28 0.041(3) 0.0250(17) 0.046(2) -0.0017(16) 0.0013(19) -0.0020(16)
C29 0.045(3) 0.0276(18) 0.037(2) 0.0008(15) 0.0012(18) -0.0023(17)
C30 0.038(3) 0.0272(18) 0.037(2) 0.0002(15) -0.0005(17) -0.0006(16)
C31 0.040(3) 0.0225(16) 0.038(2) 0.0011(14) 0.0058(18) 0.0038(16)
C32 0.044(3) 0.0229(17) 0.042(2) -0.0011(15) 0.0032(19) -0.0001(16)
C33 0.046(3) 0.0289(19) 0.042(2) -0.0046(16) 0.0026(19) 0.0054(17)
C34 0.054(3) 0.0314(19) 0.036(2) 0.0013(16) 0.006(2) 0.0088(18)
C35 0.054(3) 0.0255(18) 0.045(2) 0.0017(16) 0.011(2) -0.0003(18)
C36 0.045(3) 0.0263(17) 0.044(2) -0.0006(16) 0.0056(19) -0.0022(17)
O1 0.072(2) 0.0287(13) 0.0553(18) 0.0010(12) 0.0130(16) 0.0006(14)
C37 0.066(4) 0.028(2) 0.059(3) -0.0028(18) 0.006(2) -0.0053(19)
C38 0.150(7) 0.038(2) 0.053(3) 0.004(2) -0.008(3) -0.016(3)
C39 0.123(6) 0.055(3) 0.053(3) -0.004(2) 0.007(3) -0.001(3)
C40 0.051(3) 0.040(2) 0.059(3) -0.012(2) 0.011(2) -0.004(2)
O2 0.054(3) 0.051(2) 0.070(3) 0.023(2) -0.001(2) -0.0017(19)
C41 0.062(4) 0.034(3) 0.061(3) 0.001(2) 0.009(3) 0.000(2)
C42 0.064(4) 0.053(4) 0.073(4) 0.008(3) 0.017(3) 0.009(3)
C43 0.049(3) 0.050(4) 0.056(3) -0.004(3) 0.012(3) 0.006(3)
C44 0.050(3) 0.044(3) 0.054(3) 0.005(2) 0.005(3) 0.006(3)
O2B 0.059(5) 0.050(5) 0.071(5) 0.006(4) 0.009(5) 0.003(5)
C41B 0.055(5) 0.046(5) 0.065(5) 0.001(5) 0.010(5) 0.001(5)
C42B 0.053(5) 0.048(5) 0.060(5) 0.003(5) 0.010(5) 0.005(5)
C43B 0.052(5) 0.046(5) 0.060(5) 0.005(4) 0.010(4) 0.005(4)
C44B 0.056(5) 0.046(5) 0.065(5) 0.007(4) 0.009(4) 0.006(4)

loop_
_atom_type_symbol
_atom_type_description
_atom_type_scat_dispersion_real
_atom_type_scat_dispersion_imag
_atom_type_scat_source
C C 0.0181 0.0091 'International Tables Vol C Tables 4.2.6.8 and 6.1.1.4'
H H 0.0000 0.0000 'International Tables Vol C Tables 4.2.6.8 and 6.1.1.4'
N N 0.0311 0.0180 'International Tables Vol C Tables 4.2.6.8 and 6.1.1.4'
F F 0.0727 0.0534 'International Tables Vol C Tables 4.2.6.8 and 6.1.1.4'
Ni Ni -3.0029 0.5091 'International Tables Vol C Tables 4.2.6.8 and 6.1.1.4'
O O 0.0492 0.0322 'International Tables Vol C Tables 4.2.6.8 and 6.1.1.4'

loop_
_geom_angle_atom_site_label_1
_geom_angle_atom_site_label_2
_geom_angle_atom_site_label_3
_geom_angle
_geom_angle_site_symmetry_1
_geom_angle_site_symmetry_3
_geom_angle_publ_flag
N4 Ni1 N2 123.38(13) . . ?
N4 Ni1 N1 82.21(12) . . ?
N2 Ni1 N1 82.59(13) . . ?
N4 Ni1 F1 98.13(10) . . ?
N2 Ni1 F1 97.46(11) . . ?
N1 Ni1 F1 179.55(10) . . ?
N4 Ni1 N6 118.36(13) . . ?
N2 Ni1 N6 112.61(12) . . ?
N1 Ni1 N6 81.36(12) . . ?
F1 Ni1 N6 98.21(10) . . ?
C1 N1 C25 112.4(3) . . ?
C1 N1 C13 111.0(3) . . ?
C25 N1 C13 112.6(3) . . ?
C1 N1 Ni1 107.6(2) . . ?
C25 N1 Ni1 106.9(2) . . ?
C13 N1 Ni1 105.9(2) . . ?
C2 N2 C6 116.7(4) . . ?
C2 N2 Ni1 112.5(3) . . ?
C6 N2 Ni1 129.6(3) . . ?
C6 N3 C7 128.1(4) . . ?
C6 N3 H1D 116(3) . . ?
C7 N3 H1D 115(3) . . ?
C14 N4 C18 117.9(3) . . ?
C14 N4 Ni1 112.5(3) . . ?
C18 N4 Ni1 129.6(3) . . ?
C18 N5 C19 129.8(4) . . ?
C18 N5 H1C 110(3) . . ?
C19 N5 H1C 121(3) . . ?
C30 N6 C26 118.3(3) . . ?
C30 N6 Ni1 129.4(2) . . ?
C26 N6 Ni1 111.8(2) . . ?
C30 N7 C31 129.5(3) . . ?
C30 N7 H1 112(3) . . ?
C31 N7 H1 118(3) . . ?
N1 C1 C2 110.8(3) . . ?
N1 C1 H1A 109.5 . . ?
C2 C1 H1A 109.5 . . ?
N1 C1 H1B 109.5 . . ?
C2 C1 H1B 109.5 . . ?
H1A C1 H1B 108.1 . . ?
N2 C2 C3 123.5(4) . . ?
N2 C2 C1 114.0(4) . . ?
C3 C2 C1 122.4(4) . . ?
C2 C3 C4 118.6(4) . . ?
C2 C3 H3 120.7 . . ?
C4 C3 H3 120.7 . . ?
C5 C4 C3 119.3(4) . . ?
C5 C4 H4 120.4 . . ?
C3 C4 H4 120.4 . . ?
C4 C5 C6 119.8(4) . . ?
C4 C5 H5 120.1 . . ?
C6 C5 H5 120.1 . . ?
N2 C6 N3 112.9(4) . . ?
N2 C6 C5 121.8(4) . . ?
N3 C6 C5 125.2(4) . . ?
C8 C7 C12 119.2(4) . . ?
C8 C7 N3 124.3(4) . . ?
C12 C7 N3 116.5(4) . . ?
C9 C8 C7 119.5(4) . . ?
C9 C8 H8 120.3 . . ?
C7 C8 H8 120.3 . . ?
C10 C9 C8 121.2(5) . . ?
C10 C9 H9 119.4 . . ?
C8 C9 H9 119.4 . . ?
C11 C10 C9 119.1(4) . . ?
C11 C10 H10 120.4 . . ?
C9 C10 H10 120.4 . . ?
C10 C11 C12 120.9(4) . . ?
C10 C11 H11 119.6 . . ?
C12 C11 H11 119.6 . . ?
C11 C12 C7 120.1(4) . . ?
C11 C12 H12 120.0 . . ?
C7 C12 H12 120.0 . . ?
N1 C13 C14 111.1(3) . . ?
N1 C13 H13A 109.4 . . ?
C14 C13 H13A 109.4 . . ?
N1 C13 H13B 109.4 . . ?
C14 C13 H13B 109.4 . . ?
H13A C13 H13B 108.0 . . ?
N4 C14 C15 123.4(4) . . ?
N4 C14 C13 115.6(3) . . ?
C15 C14 C13 121.0(3) . . ?
C16 C15 C14 117.8(4) . . ?
C16 C15 H15 121.1 . . ?
C14 C15 H15 121.1 . . ?
C17 C16 C15 120.4(4) . . ?
C17 C16 H16 119.8 . . ?
C15 C16 H16 119.8 . . ?
C16 C17 C18 119.3(4) . . ?
C16 C17 H17 120.4 . . ?
C18 C17 H17 120.4 . . ?
N4 C18 N5 113.2(3) . . ?
N4 C18 C17 121.3(4) . . ?
N5 C18 C17 125.4(4) . . ?
C20 C19 C24 118.9(4) . . ?
C20 C19 N5 125.1(3) . . ?
C24 C19 N5 115.9(4) . . ?
C21 C20 C19 120.1(4) . . ?
C21 C20 H20 120.0 . . ?
C19 C20 H20 120.0 . . ?
C20 C21 C22 121.3(4) . . ?
C20 C21 H21 119.3 . . ?
C22 C21 H21 119.3 . . ?
C23 C22 C21 118.9(4) . . ?
C23 C22 H22 120.5 . . ?
C21 C22 H22 120.5 . . ?
C22 C23 C24 120.7(4) . . ?
C22 C23 H23 119.6 . . ?
C24 C23 H23 119.6 . . ?
C23 C24 C19 120.1(4) . . ?
C23 C24 H24 120.0 . . ?
C19 C24 H24 120.0 . . ?
N1 C25 C26 110.9(3) . . ?
N1 C25 H25A 109.5 . . ?
C26 C25 H25A 109.5 . . ?
N1 C25 H25B 109.5 . . ?
C26 C25 H25B 109.5 . . ?
H25A C25 H25B 108.1 . . ?
N6 C26 C27 122.3(4) . . ?
N6 C26 C25 114.8(3) . . ?
C27 C26 C25 122.9(3) . . ?
C28 C27 C26 118.9(3) . . ?
C28 C27 H27 120.5 . . ?
C26 C27 H27 120.5 . . ?
C27 C28 C29 120.1(3) . . ?
C27 C28 H28 120.0 . . ?
C29 C28 H28 120.0 . . ?
C28 C29 C30 118.5(4) . . ?
C28 C29 H29 120.7 . . ?
C30 C29 H29 120.7 . . ?
N6 C30 N7 114.3(3) . . ?
N6 C30 C29 121.9(3) . . ?
N7 C30 C29 123.8(4) . . ?
C32 C31 C36 118.5(4) . . ?
C32 C31 N7 124.3(3) . . ?
C36 C31 N7 117.0(4) . . ?
C33 C32 C31 120.4(4) . . ?
C33 C32 H32 119.8 . . ?
C31 C32 H32 119.8 . . ?
C32 C33 C34 120.6(4) . . ?
C32 C33 H33 119.7 . . ?
C34 C33 H33 119.7 . . ?
C35 C34 C33 118.9(4) . . ?
C35 C34 H34 120.5 . . ?
C33 C34 H34 120.5 . . ?
C34 C35 C36 120.9(4) . . ?
C34 C35 H35 119.5 . . ?
C36 C35 H35 119.5 . . ?
C35 C36 C31 120.6(4) . . ?
C35 C36 H36 119.7 . . ?
C31 C36 H36 119.7 . . ?
C37 O1 C40 109.4(3) . . ?
O1 C37 C38 106.2(4) . . ?
O1 C37 H37A 110.5 . . ?
C38 C37 H37A 110.5 . . ?
O1 C37 H37B 110.5 . . ?
C38 C37 H37B 110.5 . . ?
H37A C37 H37B 108.7 . . ?
C39 C38 C37 104.6(4) . . ?
C39 C38 H38A 110.8 . . ?
C37 C38 H38A 110.8 . . ?
C39 C38 H38B 110.8 . . ?
C37 C38 H38B 110.8 . . ?
H38A C38 H38B 108.9 . . ?
C38 C39 C40 104.2(4) . . ?
C38 C39 H39A 110.9 . . ?
C40 C39 H39A 110.9 . . ?
C38 C39 H39B 110.9 . . ?
C40 C39 H39B 110.9 . . ?
H39A C39 H39B 108.9 . . ?
O1 C40 C39 106.2(4) . . ?
O1 C40 H40A 110.5 . . ?
C39 C40 H40A 110.5 . . ?
O1 C40 H40B 110.5 . . ?
C39 C40 H40B 110.5 . . ?
H40A C40 H40B 108.7 . . ?
C44 O2 C41 107.3(5) . . ?
O2 C41 C42 105.5(5) . . ?
O2 C41 H41A 110.6 . . ?
C42 C41 H41A 110.6 . . ?
O2 C41 H41B 110.6 . . ?
C42 C41 H41B 110.6 . . ?
H41A C41 H41B 108.8 . . ?
C43 C42 C41 106.6(7) . . ?
C43 C42 H42A 110.4 . . ?
C41 C42 H42A 110.4 . . ?
C43 C42 H42B 110.4 . . ?
C41 C42 H42B 110.4 . . ?
H42A C42 H42B 108.6 . . ?
C42 C43 C44 104.0(7) . . ?
C42 C43 H43A 111.0 . . ?
C44 C43 H43A 111.0 . . ?
C42 C43 H43B 111.0 . . ?
C44 C43 H43B 111.0 . . ?
H43A C43 H43B 109.0 . . ?
O2 C44 C43 108.4(6) . . ?
O2 C44 H44A 110.0 . . ?
C43 C44 H44A 110.0 . . ?
O2 C44 H44B 110.0 . . ?
C43 C44 H44B 110.0 . . ?
H44A C44 H44B 108.4 . . ?
C44B O2B C41B 103.1(18) . . ?
O2B C41B C42B 103.8(18) . . ?
O2B C41B H41C 111.0 . . ?
C42B C41B H41C 111.0 . . ?
O2B C41B H41D 111.0 . . ?
C42B C41B H41D 111.0 . . ?
H41C C41B H41D 109.0 . . ?
C43B C42B C41B 106.2(19) . . ?
C43B C42B H42C 110.5 . . ?
C41B C42B H42C 110.5 . . ?
C43B C42B H42D 110.5 . . ?
C41B C42B H42D 110.5 . . ?
H42C C42B H42D 108.7 . . ?
C42B C43B C44B 103.2(18) . . ?
C42B C43B H43C 111.1 . . ?
C44B C43B H43C 111.1 . . ?
C42B C43B H43D 111.1 . . ?
C44B C43B H43D 111.1 . . ?
H43C C43B H43D 109.1 . . ?
O2B C44B C43B 106.7(17) . . ?
O2B C44B H44C 110.4 . . ?
C43B C44B H44C 110.4 . . ?
O2B C44B H44D 110.4 . . ?
C43B C44B H44D 110.4 . . ?
H44C C44B H44D 108.6 . . ?

loop_
_geom_bond_atom_site_label_1
_geom_bond_atom_site_label_2
_geom_bond_distance
_geom_bond_site_symmetry_2
_geom_bond_publ_flag
Ni1 N4 2.062(3) . ?
Ni1 N2 2.066(4) . ?
Ni1 N1 2.067(3) . ?
Ni1 F1 2.097(2) . ?
Ni1 N6 2.111(3) . ?
N1 C1 1.469(5) . ?
N1 C25 1.473(5) . ?
N1 C13 1.476(5) . ?
N2 C2 1.366(5) . ?
N2 C6 1.371(5) . ?
N3 C6 1.379(5) . ?
N3 C7 1.410(5) . ?
N3 H1D 1.00(6) . ?
N4 C14 1.353(5) . ?
N4 C18 1.363(5) . ?
N5 C18 1.371(5) . ?
N5 C19 1.409(5) . ?
N5 H1C 0.99(6) . ?
N6 C30 1.339(5) . ?
N6 C26 1.369(5) . ?
N7 C30 1.377(5) . ?
N7 C31 1.401(5) . ?
N7 H1 0.88(5) . ?
C1 C2 1.510(5) . ?
C1 H1A 0.9900 . ?
C1 H1B 0.9900 . ?
C2 C3 1.373(6) . ?
C3 C4 1.394(6) . ?
C3 H3 0.9500 . ?
C4 C5 1.371(6) . ?
C4 H4 0.9500 . ?
C5 C6 1.392(6) . ?
C5 H5 0.9500 . ?
C7 C8 1.396(6) . ?
C7 C12 1.399(6) . ?
C8 C9 1.391(6) . ?
C8 H8 0.9500 . ?
C9 C10 1.384(7) . ?
C9 H9 0.9500 . ?
C10 C11 1.378(7) . ?
C10 H10 0.9500 . ?
C11 C12 1.387(6) . ?
C11 H11 0.9500 . ?
C12 H12 0.9500 . ?
C13 C14 1.498(6) . ?
C13 H13A 0.9900 . ?
C13 H13B 0.9900 . ?
C14 C15 1.390(6) . ?
C15 C16 1.387(6) . ?
C15 H15 0.9500 . ?
C16 C17 1.366(6) . ?
C16 H16 0.9500 . ?
C17 C18 1.406(6) . ?
C17 H17 0.9500 . ?
C19 C20 1.387(6) . ?
C19 C24 1.404(6) . ?
C20 C21 1.378(6) . ?
C20 H20 0.9500 . ?
C21 C22 1.387(6) . ?
C21 H21 0.9500 . ?
C22 C23 1.376(6) . ?
C22 H22 0.9500 . ?
C23 C24 1.388(6) . ?
C23 H23 0.9500 . ?
C24 H24 0.9500 . ?
C25 C26 1.500(6) . ?
C25 H25A 0.9900 . ?
C25 H25B 0.9900 . ?
C26 C27 1.386(5) . ?
C27 C28 1.374(6) . ?
C27 H27 0.9500 . ?
C28 C29 1.380(5) . ?
C28 H28 0.9500 . ?
C29 C30 1.416(5) . ?
C29 H29 0.9500 . ?
C31 C32 1.393(6) . ?
C31 C36 1.400(5) . ?
C32 C33 1.388(6) . ?
C32 H32 0.9500 . ?
C33 C34 1.393(6) . ?
C33 H33 0.9500 . ?
C34 C35 1.380(6) . ?
C34 H34 0.9500 . ?
C35 C36 1.381(6) . ?
C35 H35 0.9500 . ?
C36 H36 0.9500 . ?
O1 C37 1.427(5) . ?
O1 C40 1.435(6) . ?
C37 C38 1.515(7) . ?
C37 H37A 0.9900 . ?
C37 H37B 0.9900 . ?
C38 C39 1.464(8) . ?
C38 H38A 0.9900 . ?
C38 H38B 0.9900 . ?
C39 C40 1.490(7) . ?
C39 H39A 0.9900 . ?
C39 H39B 0.9900 . ?
C40 H40A 0.9900 . ?
C40 H40B 0.9900 . ?
O2 C44 1.420(8) . ?
O2 C41 1.431(8) . ?
C41 C42 1.507(12) . ?
C41 H41A 0.9900 . ?
C41 H41B 0.9900 . ?
C42 C43 1.490(10) . ?
C42 H42A 0.9900 . ?
C42 H42B 0.9900 . ?
C43 C44 1.519(10) . ?
C43 H43A 0.9900 . ?
C43 H43B 0.9900 . ?
C44 H44A 0.9900 . ?
C44 H44B 0.9900 . ?
O2B C44B 1.422(19) . ?
O2B C41B 1.46(2) . ?
C41B C42B 1.50(2) . ?
C41B H41C 0.9900 . ?
C41B H41D 0.9900 . ?
C42B C43B 1.48(2) . ?
C42B H42C 0.9900 . ?
C42B H42D 0.9900 . ?
C43B C44B 1.54(2) . ?
C43B H43C 0.9900 . ?
C43B H43D 0.9900 . ?
C44B H44C 0.9900 . ?
C44B H44D 0.9900 . ?

loop_
_geom_torsion_atom_site_label_1
_geom_torsion_atom_site_label_2
_geom_torsion_atom_site_label_3
_geom_torsion_atom_site_label_4
_geom_torsion
_geom_torsion_site_symmetry_1
_geom_torsion_site_symmetry_2
_geom_torsion_site_symmetry_3
_geom_torsion_site_symmetry_4
_geom_torsion_publ_flag
C25 N1 C1 C2 -153.5(3) . . . . ?
C13 N1 C1 C2 79.4(4) . . . . ?
Ni1 N1 C1 C2 -36.1(4) . . . . ?
C6 N2 C2 C3 -5.2(5) . . . . ?
Ni1 N2 C2 C3 163.6(3) . . . . ?
C6 N2 C2 C1 171.4(3) . . . . ?
Ni1 N2 C2 C1 -19.8(4) . . . . ?
N1 C1 C2 N2 38.2(4) . . . . ?
N1 C1 C2 C3 -145.2(4) . . . . ?
N2 C2 C3 C4 1.2(6) . . . . ?
C1 C2 C3 C4 -175.1(4) . . . . ?
C2 C3 C4 C5 2.1(6) . . . . ?
C3 C4 C5 C6 -1.4(6) . . . . ?
C2 N2 C6 N3 -177.5(3) . . . . ?
Ni1 N2 C6 N3 16.0(5) . . . . ?
C2 N2 C6 C5 5.9(5) . . . . ?
Ni1 N2 C6 C5 -160.5(3) . . . . ?
C7 N3 C6 N2 169.2(3) . . . . ?
C7 N3 C6 C5 -14.4(6) . . . . ?
C4 C5 C6 N2 -2.8(6) . . . . ?
C4 C5 C6 N3 -178.9(4) . . . . ?
C6 N3 C7 C8 -29.7(6) . . . . ?
C6 N3 C7 C12 152.8(4) . . . . ?
C12 C7 C8 C9 -2.4(6) . . . . ?
N3 C7 C8 C9 -179.8(4) . . . . ?
C7 C8 C9 C10 1.2(6) . . . . ?
C8 C9 C10 C11 0.5(6) . . . . ?
C9 C10 C11 C12 -1.2(6) . . . . ?
C10 C11 C12 C7 0.0(6) . . . . ?
C8 C7 C12 C11 1.8(6) . . . . ?
N3 C7 C12 C11 179.4(4) . . . . ?
C1 N1 C13 C14 -154.8(3) . . . . ?
C25 N1 C13 C14 78.2(4) . . . . ?
Ni1 N1 C13 C14 -38.3(3) . . . . ?
C18 N4 C14 C15 -1.6(5) . . . . ?
Ni1 N4 C14 C15 176.0(3) . . . . ?
C18 N4 C14 C13 174.8(3) . . . . ?
Ni1 N4 C14 C13 -7.7(4) . . . . ?
N1 C13 C14 N4 31.8(4) . . . . ?
N1 C13 C14 C15 -151.7(3) . . . . ?
N4 C14 C15 C16 2.5(6) . . . . ?
C13 C14 C15 C16 -173.6(3) . . . . ?
C14 C15 C16 C17 -1.6(6) . . . . ?
C15 C16 C17 C18 -0.1(6) . . . . ?
C14 N4 C18 N5 -177.4(3) . . . . ?
Ni1 N4 C18 N5 5.5(5) . . . . ?
C14 N4 C18 C17 -0.3(5) . . . . ?
Ni1 N4 C18 C17 -177.3(3) . . . . ?
C19 N5 C18 N4 -174.0(3) . . . . ?
C19 N5 C18 C17 9.0(6) . . . . ?
C16 C17 C18 N4 1.1(6) . . . . ?
C16 C17 C18 N5 177.9(4) . . . . ?
C18 N5 C19 C20 28.8(6) . . . . ?
C18 N5 C19 C24 -154.2(4) . . . . ?
C24 C19 C20 C21 1.2(6) . . . . ?
N5 C19 C20 C21 178.0(4) . . . . ?
C19 C20 C21 C22 -1.4(6) . . . . ?
C20 C21 C22 C23 0.4(6) . . . . ?
C21 C22 C23 C24 0.8(6) . . . . ?
C22 C23 C24 C19 -1.0(6) . . . . ?
C20 C19 C24 C23 0.0(6) . . . . ?
N5 C19 C24 C23 -177.2(3) . . . . ?
C1 N1 C25 C26 77.1(4) . . . . ?
C13 N1 C25 C26 -156.6(3) . . . . ?
Ni1 N1 C25 C26 -40.8(4) . . . . ?
C30 N6 C26 C27 -1.5(6) . . . . ?
Ni1 N6 C26 C27 171.0(3) . . . . ?
C30 N6 C26 C25 176.1(4) . . . . ?
Ni1 N6 C26 C25 -11.5(4) . . . . ?
N1 C25 C26 N6 35.6(5) . . . . ?
N1 C25 C26 C27 -146.8(4) . . . . ?
N6 C26 C27 C28 0.4(6) . . . . ?
C25 C26 C27 C28 -177.0(4) . . . . ?
C26 C27 C28 C29 -0.2(7) . . . . ?
C27 C28 C29 C30 1.1(6) . . . . ?
C26 N6 C30 N7 -179.7(4) . . . . ?
Ni1 N6 C30 N7 9.4(6) . . . . ?
C26 N6 C30 C29 2.5(6) . . . . ?
Ni1 N6 C30 C29 -168.5(3) . . . . ?
C31 N7 C30 N6 174.4(4) . . . . ?
C31 N7 C30 C29 -7.8(7) . . . . ?
C28 C29 C30 N6 -2.3(7) . . . . ?
C28 C29 C30 N7 -179.9(4) . . . . ?
C30 N7 C31 C32 -33.4(7) . . . . ?
C30 N7 C31 C36 150.7(4) . . . . ?
C36 C31 C32 C33 0.2(6) . . . . ?
N7 C31 C32 C33 -175.6(4) . . . . ?
C31 C32 C33 C34 -0.1(6) . . . . ?
C32 C33 C34 C35 0.3(6) . . . . ?
C33 C34 C35 C36 -0.5(6) . . . . ?
C34 C35 C36 C31 0.6(6) . . . . ?
C32 C31 C36 C35 -0.5(6) . . . . ?
N7 C31 C36 C35 175.6(4) . . . . ?
C40 O1 C37 C38 4.0(6) . . . . ?
O1 C37 C38 C39 -21.7(7) . . . . ?
C37 C38 C39 C40 30.3(7) . . . . ?
C37 O1 C40 C39 15.1(6) . . . . ?
C38 C39 C40 O1 -28.4(7) . . . . ?
C44 O2 C41 C42 -29.7(7) . . . . ?
O2 C41 C42 C43 23.5(8) . . . . ?
C41 C42 C43 C44 -8.6(8) . . . . ?
C41 O2 C44 C43 24.7(7) . . . . ?
C42 C43 C44 O2 -9.3(8) . . . . ?
C44B O2B C41B C42B -42(3) . . . . ?
O2B C41B C42B C43B 30(4) . . . . ?
C41B C42B C43B C44B -7(4) . . . . ?
C41B O2B C44B C43B 37(3) . . . . ?
C42B C43B C44B O2B -19(4) . . . . ?
